data_7041943
loop_
_publ_author_name
'Yagishita, Sadahiro'
'Himegi, Akiko'
'Kanazashi, Ken'
'Ohishi, Tomomi'
'Ishikawa, Ryuta'
'Hamaguchi, Tomohiko'
'Kawata, Satoshi'

_publ_section_title
;
 Structural transformations of layered structures constructed from
 Cu(ii)-chloranilate monomer compounds.
;
_journal_issue 9
_journal_name_full 'Dalton transactions (Cambridge, England : 2003)'
_journal_page_first 2966
_journal_page_last 2973
_journal_paper_doi 10.1039/c6dt04867f
_journal_volume 46
_journal_year 2017
_chemical_formula_moiety {(Hha)2[Cu(CA)2(EtOH)2]}n
_chemical_formula_sum 'C28 H44 Cl4 Cu N2 O10'
_chemical_formula_weight 773.99
_space_group_crystal_system monoclinic
_space_group_IT_number 12
_space_group_name_Hall '-C 2y'
_space_group_name_H-M_alt 'C 1 2/m 1'
_symmetry_space_group_name_Hall '-C 2y'
_symmetry_space_group_name_H-M 'C 1 2/m 1'
_atom_sites_solution_hydrogens geom
_audit_creation_method SHELXL-2016/6
_audit_update_record
;
2017-01-23 deposited with the CCDC.
2017-02-06 downloaded from the CCDC.
;
_cell_angle_alpha 90
_cell_angle_beta 91.082(4)
_cell_angle_gamma 90
_cell_formula_units_Z 2
_cell_length_a 9.8160(16)
_cell_length_b 16.032(3)
_cell_length_c 11.2106(17)
_cell_measurement_reflns_used 9308
_cell_measurement_temperature 203(2)
_cell_measurement_theta_max 27.55
_cell_measurement_theta_min 3.02
_cell_volume 1763.9(5)
_computing_cell_refinement PROCESS-AUTO
_computing_data_collection PROCESS-AUTO
_computing_data_reduction PROCESS-AUTO
_computing_molecular_graphics 'CrystalStructure 4.2 (Rigaku, 2015)'
_computing_publication_material 'CrystalStructure 4.2 (Rigaku, 2015)'
_computing_structure_refinement 'SHELXL-2016/6 (Sheldrick, 2016)'
_computing_structure_solution 'Il Milione (Burla, et al., 2007)'
_diffrn_ambient_temperature 203(2)
_diffrn_detector_area_resol_mean 7.143
_diffrn_measured_fraction_theta_full 0.998
_diffrn_measured_fraction_theta_max 0.999
_diffrn_measurement_device_type 'Rigaku Saturn70'
_diffrn_measurement_method \w
_diffrn_radiation_type MoK\a
_diffrn_radiation_wavelength 0.71075
_diffrn_reflns_av_R_equivalents 0.0628
_diffrn_reflns_av_unetI/netI 0.0410
_diffrn_reflns_Laue_measured_fraction_full 0.998
_diffrn_reflns_Laue_measured_fraction_max 0.999
_diffrn_reflns_limit_h_max 12
_diffrn_reflns_limit_h_min -12
_diffrn_reflns_limit_k_max 20
_diffrn_reflns_limit_k_min -20
_diffrn_reflns_limit_l_max 14
_diffrn_reflns_limit_l_min -14
_diffrn_reflns_number 14701
_diffrn_reflns_point_group_measured_fraction_full 0.998
_diffrn_reflns_point_group_measured_fraction_max 0.999
_diffrn_reflns_theta_full 25.242
_diffrn_reflns_theta_max 27.473
_diffrn_reflns_theta_min 3.014
_exptl_absorpt_coefficient_mu 0.976
_exptl_absorpt_correction_T_max 0.995
_exptl_absorpt_correction_T_min 0.889
_exptl_absorpt_correction_type multi-scan
_exptl_absorpt_process_details 'REQAB (Rigaku, 1998)'
_exptl_crystal_colour violet
_exptl_crystal_density_diffrn 1.457
_exptl_crystal_density_method 'not measured'
_exptl_crystal_description platelet
_exptl_crystal_F_000 806
_exptl_crystal_size_max 0.250
_exptl_crystal_size_mid 0.100
_exptl_crystal_size_min 0.005
_refine_diff_density_max 0.557
_refine_diff_density_min -0.217
_refine_diff_density_rms 0.054
_refine_ls_extinction_method none
_refine_ls_goodness_of_fit_ref 1.107
_refine_ls_hydrogen_treatment constr
_refine_ls_matrix_type full
_refine_ls_number_parameters 153
_refine_ls_number_reflns 2098
_refine_ls_number_restraints 13
_refine_ls_restrained_S_all 1.122
_refine_ls_R_factor_all 0.1002
_refine_ls_R_factor_gt 0.0615
_refine_ls_shift/su_max 0.000
_refine_ls_shift/su_mean 0.000
_refine_ls_structure_factor_coef Fsqd
_refine_ls_weighting_details 'w=1/[\s^2^(Fo^2^)+(0.0669P)^2^+1.2162P] where P=(Fo^2^+2Fc^2^)/3'
_refine_ls_weighting_scheme calc
_refine_ls_wR_factor_gt 0.1337
_refine_ls_wR_factor_ref 0.1513
_reflns_Friedel_coverage 0.000
_reflns_number_gt 1367
_reflns_number_total 2098
_reflns_threshold_expression 'I > 2\s(I)'
_cod_data_source_file c6dt04867f2.cif
_cod_data_source_block ydkr
_cod_depositor_comments 'Adding full bibliography for 7041940--7041946.cif.'
_cod_database_code 7041943
_shelx_shelxl_version_number 2016/6
_shelx_space_group_comment
;
The symmetry employed for this shelxl refinement is uniquely defined
by the following loop, which should always be used as a source of
symmetry information in preference to the above space-group names.
They are only intended as comments.
;
_shelx_estimated_absorpt_t_min 0.829
_shelx_estimated_absorpt_t_max 0.829

loop_
_space_group_symop_operation_xyz
'x, y, z'
'-x, y, -z'
'x+1/2, y+1/2, z'
'-x+1/2, y+1/2, -z'
'-x, -y, -z'
'x, -y, z'
'-x+1/2, -y+1/2, -z'
'x+1/2, -y+1/2, z'

loop_
_atom_site_label
_atom_site_type_symbol
_atom_site_fract_x
_atom_site_fract_y
_atom_site_fract_z
_atom_site_U_iso_or_equiv
_atom_site_adp_type
_atom_site_occupancy
_atom_site_site_symmetry_order
_atom_site_calc_flag
_atom_site_refinement_flags_posn
_atom_site_refinement_flags_adp
_atom_site_refinement_flags_occupancy
_atom_site_disorder_assembly
_atom_site_disorder_group
Cu1 Cu 1.000000 0.000000 1.000000 0.0707(4) Uani 1 4 d S T P . .
Cl1 Cl 0.76054(8) 0.23710(7) 0.80548(8) 0.0777(4) Uani 1 1 d . . . . .
O1 O 0.8983(2) 0.09060(18) 0.9233(2) 0.0702(7) Uani 1 1 d . . . . .
O2 O 0.9009(2) 0.3836(2) 0.9192(2) 0.0826(8) Uani 1 1 d . . . . .
O3 O 0.8429(4) 0.0265(3) 1.1550(4) 0.075(2) Uani 0.5 1 d D . P A -1
H3 H 0.770319 0.051294 1.139987 0.113 Uiso 0.5 1 calc R U P A -1
N1 N 0.6317(4) 0.0143(14) 0.8748(4) 0.053(5) Uani 0.5 1 d D . P B -1
H1A H 0.709339 0.042819 0.888796 0.080 Uiso 0.5 1 calc R U P B -1
H1B H 0.620722 -0.023963 0.932573 0.080 Uiso 0.5 1 calc R U P B -1
H1C H 0.560665 0.049832 0.874267 0.080 Uiso 0.5 1 calc R U P B -1
C1 C 0.9412(3) 0.1621(3) 0.9539(3) 0.0629(10) Uani 1 1 d . . . . .
C2 C 0.8922(3) 0.2370(3) 0.9115(3) 0.0675(11) Uani 1 1 d . . . . .
C3 C 0.9416(3) 0.3146(3) 0.9520(3) 0.0653(10) Uani 1 1 d . . . . .
C4 C 0.8295(11) -0.0216(7) 1.2634(8) 0.099(5) Uani 0.5 1 d D . P A -1
H4A H 0.871805 -0.076764 1.257885 0.119 Uiso 0.5 1 calc R U P A -1
H4B H 0.734450 -0.027131 1.287543 0.119 Uiso 0.5 1 calc R U P A -1
C5 C 0.9091(15) 0.0366(9) 1.3424(10) 0.159(7) Uani 0.5 1 d D . P A -1
H5A H 0.953881 0.078126 1.293888 0.238 Uiso 0.5 1 calc R U P A -1
H5B H 0.977090 0.005312 1.387588 0.238 Uiso 0.5 1 calc R U P A -1
H5C H 0.848009 0.064082 1.396878 0.238 Uiso 0.5 1 calc R U P A -1
C6 C 0.6388(8) -0.0284(5) 0.7567(6) 0.077(3) Uani 0.5 1 d D . P B -1
H6A H 0.711957 -0.070011 0.760216 0.093 Uiso 0.5 1 calc R U P B -1
H6B H 0.552965 -0.058090 0.741412 0.093 Uiso 0.5 1 calc R U P B -1
C7 C 0.6638(7) 0.0290(6) 0.6559(7) 0.091(5) Uani 0.5 1 d D . P B -1
H7A H 0.682622 -0.004386 0.584832 0.110 Uiso 0.5 1 calc R U P B -1
H7B H 0.745597 0.061834 0.674595 0.110 Uiso 0.5 1 calc R U P B -1
C8 C 0.5495(8) 0.0877(5) 0.6265(8) 0.086(3) Uani 0.5 1 d D . P B -1
H8A H 0.467553 0.055037 0.607656 0.103 Uiso 0.5 1 calc R U P B -1
H8B H 0.530765 0.121386 0.697233 0.103 Uiso 0.5 1 calc R U P B -1
C9 C 0.5764(12) 0.1450(8) 0.5244(10) 0.119(4) Uani 0.5 1 d D . P B -1
H9A H 0.584714 0.112390 0.450975 0.143 Uiso 0.5 1 calc R U P B -1
H9B H 0.662619 0.174451 0.538840 0.143 Uiso 0.5 1 calc R U P B -1
C10 C 0.4567(15) 0.2108(10) 0.5085(15) 0.132(5) Uani 0.5 1 d D . P B -1
H10A H 0.375970 0.181587 0.477159 0.159 Uiso 0.5 1 calc R U P B -1
H10B H 0.434205 0.232590 0.587394 0.159 Uiso 0.5 1 calc R U P B -1
C11 C 0.4846(14) 0.2810(9) 0.4305(11) 0.141(5) Uani 0.5 1 d D . P B -1
H11A H 0.569243 0.307471 0.455697 0.212 Uiso 0.5 1 calc R U P B -1
H11B H 0.410749 0.321070 0.434802 0.212 Uiso 0.5 1 calc R U P B -1
H11C H 0.492360 0.261399 0.349102 0.212 Uiso 0.5 1 calc R U P B -1

loop_
_atom_site_aniso_label
_atom_site_aniso_U_11
_atom_site_aniso_U_22
_atom_site_aniso_U_33
_atom_site_aniso_U_23
_atom_site_aniso_U_13
_atom_site_aniso_U_12
Cu1 0.0320(4) 0.1188(8) 0.0607(5) 0.000 -0.0176(3) 0.000
Cl1 0.0422(5) 0.1359(10) 0.0542(5) 0.0116(5) -0.0223(3) -0.0097(5)
O1 0.0366(11) 0.115(2) 0.0583(14) -0.0007(14) -0.0182(10) -0.0051(13)
O2 0.0492(13) 0.122(2) 0.0753(17) 0.0294(18) -0.0278(12) -0.0175(16)
O3 0.045(2) 0.115(8) 0.066(3) 0.021(3) 0.0000(19) 0.014(2)
N1 0.0353(19) 0.072(15) 0.052(2) -0.005(4) -0.0116(16) -0.005(3)
C1 0.0298(14) 0.114(3) 0.0444(17) 0.002(2) -0.0048(13) 0.0014(18)
C2 0.0310(14) 0.128(3) 0.0434(17) 0.002(2) -0.0086(13) -0.0016(19)
C3 0.0324(15) 0.118(3) 0.0452(18) 0.005(2) -0.0075(13) -0.0095(19)
C4 0.107(6) 0.105(17) 0.085(6) 0.002(6) 0.008(5) -0.013(6)
C5 0.183(13) 0.21(2) 0.080(7) -0.012(8) -0.034(7) -0.035(11)
C6 0.074(4) 0.107(9) 0.050(4) -0.015(4) -0.018(3) 0.020(4)
C7 0.060(4) 0.146(14) 0.068(5) -0.013(5) -0.016(3) -0.002(4)
C8 0.059(4) 0.118(7) 0.079(5) -0.010(5) -0.011(4) 0.001(5)
C9 0.110(9) 0.167(12) 0.079(7) 0.034(8) -0.017(6) -0.039(9)
C10 0.136(15) 0.171(12) 0.092(9) 0.016(11) 0.049(10) 0.033(11)
C11 0.109(9) 0.175(13) 0.138(12) 0.003(10) -0.038(9) 0.014(9)

loop_
_atom_type_symbol
_atom_type_description
_atom_type_scat_dispersion_real
_atom_type_scat_dispersion_imag
_atom_type_scat_source
C C 0.0033 0.0016 'International Tables Vol C Tables 4.2.6.8 and 6.1.1.4'
H H 0.0000 0.0000 'International Tables Vol C Tables 4.2.6.8 and 6.1.1.4'
Cl Cl 0.1484 0.1585 'International Tables Vol C Tables 4.2.6.8 and 6.1.1.4'
Cu Cu 0.3201 1.2651 'International Tables Vol C Tables 4.2.6.8 and 6.1.1.4'
N N 0.0061 0.0033 'International Tables Vol C Tables 4.2.6.8 and 6.1.1.4'
O O 0.0106 0.0060 'International Tables Vol C Tables 4.2.6.8 and 6.1.1.4'

loop_
_geom_angle_atom_site_label_1
_geom_angle_atom_site_label_2
_geom_angle_atom_site_label_3
_geom_angle
_geom_angle_site_symmetry_1
_geom_angle_site_symmetry_3
O1 Cu1 O1 180.0 2_757 6
O1 Cu1 O1 96.12(15) 2_757 5_757
O1 Cu1 O1 83.88(15) 6 5_757
O1 Cu1 O1 83.88(15) 2_757 .
O1 Cu1 O1 96.12(15) 6 .
O1 Cu1 O1 180.0 5_757 .
C1 O1 Cu1 112.9(2) . .
C4 O3 H3 109.5 . .
C6 N1 H1A 109.5 . .
C6 N1 H1B 109.5 . .
H1A N1 H1B 109.5 . .
C6 N1 H1C 109.5 . .
H1A N1 H1C 109.5 . .
H1B N1 H1C 109.5 . .
O1 C1 C2 125.7(3) . .
O1 C1 C1 115.12(18) . 2_757
C2 C1 C1 119.1(2) . 2_757
C1 C2 C3 122.9(3) . .
C1 C2 Cl1 119.2(3) . .
C3 C2 Cl1 117.9(3) . .
O2 C3 C2 126.1(3) . .
O2 C3 C3 115.96(19) . 2_757
C2 C3 C3 117.9(2) . 2_757
O3 C4 C5 96.3(8) . .
O3 C4 H4A 112.5 . .
C5 C4 H4A 112.5 . .
O3 C4 H4B 112.5 . .
C5 C4 H4B 112.5 . .
H4A C4 H4B 110.0 . .
C4 C5 H5A 109.5 . .
C4 C5 H5B 109.5 . .
H5A C5 H5B 109.5 . .
C4 C5 H5C 109.5 . .
H5A C5 H5C 109.5 . .
H5B C5 H5C 109.5 . .
C7 C6 N1 113.7(9) . .
C7 C6 H6A 108.8 . .
N1 C6 H6A 108.8 . .
C7 C6 H6B 108.8 . .
N1 C6 H6B 108.8 . .
H6A C6 H6B 107.7 . .
C6 C7 C8 115.2(7) . .
C6 C7 H7A 108.5 . .
C8 C7 H7A 108.5 . .
C6 C7 H7B 108.5 . .
C8 C7 H7B 108.5 . .
H7A C7 H7B 107.5 . .
C9 C8 C7 114.4(8) . .
C9 C8 H8A 108.7 . .
C7 C8 H8A 108.7 . .
C9 C8 H8B 108.7 . .
C7 C8 H8B 108.7 . .
H8A C8 H8B 107.6 . .
C8 C9 C10 110.7(8) . .
C8 C9 H9A 109.5 . .
C10 C9 H9A 109.5 . .
C8 C9 H9B 109.5 . .
C10 C9 H9B 109.5 . .
H9A C9 H9B 108.1 . .
C11 C10 C9 115.8(9) . .
C11 C10 H10A 108.3 . .
C9 C10 H10A 108.3 . .
C11 C10 H10B 108.3 . .
C9 C10 H10B 108.3 . .
H10A C10 H10B 107.4 . .
C10 C11 H11A 109.5 . .
C10 C11 H11B 109.5 . .
H11A C11 H11B 109.5 . .
C10 C11 H11C 109.5 . .
H11A C11 H11C 109.5 . .
H11B C11 H11C 109.5 . .

loop_
_geom_bond_atom_site_label_1
_geom_bond_atom_site_label_2
_geom_bond_distance
_geom_bond_site_symmetry_2
Cu1 O1 1.953(3) 2_757
Cu1 O1 1.953(3) 6
Cu1 O1 1.953(3) 5_757
Cu1 O1 1.953(3) .
Cl1 C2 1.739(3) .
O1 C1 1.267(5) .
O2 C3 1.231(5) .
O3 C4 1.448(10) .
O3 H3 0.8300 .
N1 C6 1.494(12) .
N1 H1A 0.9000 .
N1 H1B 0.9000 .
N1 H1C 0.9000 .
C1 C2 1.375(6) .
C1 C1 1.534(6) 2_757
C2 C3 1.408(6) .
C3 C3 1.557(6) 2_757
C4 C5 1.496(12) .
C4 H4A 0.9800 .
C4 H4B 0.9800 .
C5 H5A 0.9700 .
C5 H5B 0.9700 .
C5 H5C 0.9700 .
C6 C7 1.481(9) .
C6 H6A 0.9800 .
C6 H6B 0.9800 .
C7 C8 1.496(10) .
C7 H7A 0.9800 .
C7 H7B 0.9800 .
C8 C9 1.494(11) .
C8 H8A 0.9800 .
C8 H8B 0.9800 .
C9 C10 1.586(13) .
C9 H9A 0.9800 .
C9 H9B 0.9800 .
C10 C11 1.455(13) .
C10 H10A 0.9800 .
C10 H10B 0.9800 .
C11 H11A 0.9700 .
C11 H11B 0.9700 .
C11 H11C 0.9700 .

loop_
_geom_hbond_atom_site_label_D
_geom_hbond_atom_site_label_H
_geom_hbond_atom_site_label_A
_geom_hbond_distance_DH
_geom_hbond_distance_HA
_geom_hbond_distance_DA
_geom_hbond_angle_DHA
_geom_hbond_site_symmetry_A
N1 H1A O1 0.90 2.04 2.931(11) 171.6 .
N1 H1B O2 0.90 2.62 3.132(16) 117.0 3_445
N1 H1B O2 0.90 2.24 3.139(16) 177.8 4_647
N1 H1C O2 0.90 1.97 2.846(14) 164.0 8_455
C6 H6A Cl1 0.98 2.77 3.591(7) 142.2 6
C6 H6A O1 0.98 2.58 3.285(7) 128.6 6

loop_
_geom_torsion_atom_site_label_1
_geom_torsion_atom_site_label_2
_geom_torsion_atom_site_label_3
_geom_torsion_atom_site_label_4
_geom_torsion
_geom_torsion_site_symmetry_1
_geom_torsion_site_symmetry_4
Cu1 O1 C1 C2 177.8(3) . .
Cu1 O1 C1 C1 -1.8(4) . 2_757
O1 C1 C2 C3 178.0(3) . .
C1 C1 C2 C3 -2.4(6) 2_757 .
O1 C1 C2 Cl1 -0.5(5) . .
C1 C1 C2 Cl1 179.1(3) 2_757 .
C1 C2 C3 O2 -178.8(3) . .
Cl1 C2 C3 O2 -0.3(5) . .
C1 C2 C3 C3 0.8(6) . 2_757
Cl1 C2 C3 C3 179.3(3) . 2_757
N1 C6 C7 C8 -67.9(9) . .
C6 C7 C8 C9 -179.9(8) . .
C7 C8 C9 C10 -174.2(10) . .
C8 C9 C10 C11 166.8(14) . .
